data_1534125
loop_
_publ_author_name
'Bharitkar, Yogesh P.'
'Das, Mohua'
'Kumari, Neha'
'Kumari, M. Padma'
'Hazra, Abhijit'
'Bhayye, Sagar S.'
'Natarajan, Ramalingam'
'Shah, Siddharth'
'Chatterjee, Sourav'
'Mondal, Nirup B.'

_publ_section_title
;
 Synthesis of Bis-pyrrolizidine-Fused Dispiro-oxindole Analogues of
 Curcumin via One-Pot Azomethine Ylide Cycloaddition: Experimental and
 Computational Approach toward Regio- and Diastereoselection.
;
_journal_issue 18
_journal_name_full 'Organic letters'
_journal_page_first 4440
_journal_page_last 4443
_journal_paper_doi 10.1021/acs.orglett.5b02085
_journal_volume 17
_journal_year 2015
_chemical_formula_moiety 'C45 H44 N4 O8'
_chemical_formula_sum 'C45 H44 N4 O8'
_chemical_formula_weight 768.84
_space_group_crystal_system triclinic
_space_group_IT_number 2
_space_group_name_Hall '-P 1'
_space_group_name_H-M_alt 'P -1'
_symmetry_space_group_name_Hall '-P 1'
_symmetry_space_group_name_H-M 'P -1'
_atom_sites_solution_hydrogens geom
_atom_sites_solution_primary direct
_audit_creation_date 2015-06-30
_audit_creation_method
;
Olex2 1.2
(compiled 2015.01.26 svn.r3150 for OlexSys, GUI svn.r4998)
;
_cell_angle_alpha 91.544(9)
_cell_angle_beta 97.532(9)
_cell_angle_gamma 110.103(9)
_cell_formula_units_Z 2
_cell_length_a 12.2439(17)
_cell_length_b 13.8398(16)
_cell_length_c 14.5323(18)
_cell_measurement_reflns_used 2497
_cell_measurement_temperature 296(2)
_cell_measurement_theta_max 19.59
_cell_measurement_theta_min 2.30
_cell_volume 2285.7(5)
_computing_cell_refinement 'SAINT v8.34A (Bruker, 2013)'
_computing_data_reduction 'SAINT v8.34A (Bruker, 2013)'
_computing_molecular_graphics 'Olex2 (Dolomanov et al., 2009)'
_computing_publication_material 'Olex2 (Dolomanov et al., 2009)'
_computing_structure_refinement 'ShelXL (Sheldrick, 2008)'
_computing_structure_solution 'ShelXT (Sheldrick, 2015)'
_diffrn_ambient_temperature 296.15
_diffrn_measured_fraction_theta_full 0.999
_diffrn_measured_fraction_theta_max 0.999
_diffrn_measurement_device_type 'Bruker APEX-II CCD'
_diffrn_measurement_method '\f and \w scans'
_diffrn_radiation_type MoK\a
_diffrn_radiation_wavelength 0.71073
_diffrn_reflns_av_R_equivalents 0.1096
_diffrn_reflns_av_unetI/netI 0.1388
_diffrn_reflns_laue_measured_fraction_full 0.999
_diffrn_reflns_laue_measured_fraction_max 0.999
_diffrn_reflns_limit_h_max 15
_diffrn_reflns_limit_h_min -15
_diffrn_reflns_limit_k_max 17
_diffrn_reflns_limit_k_min -17
_diffrn_reflns_limit_l_max 17
_diffrn_reflns_limit_l_min -17
_diffrn_reflns_number 37300
_diffrn_reflns_point_group_measured_fraction_full 0.999
_diffrn_reflns_point_group_measured_fraction_max 0.999
_diffrn_reflns_theta_full 26.000
_diffrn_reflns_theta_max 26.022
_diffrn_reflns_theta_min 1.925
_diffrn_standards_number 0
_exptl_absorpt_coefficient_mu 0.077
_exptl_absorpt_correction_T_max 0.7454
_exptl_absorpt_correction_T_min 0.6297
_exptl_absorpt_correction_type multi-scan
_exptl_absorpt_process_details
;
SADABS-2014/4 (Bruker,2014/4) was used for absorption correction.
wR2(int) was 0.0830 before and 0.0657 after correction.
The Ratio of minimum to maximum transmission is 0.8448.
The \l/2 correction factor is 0.00150.
;
_exptl_crystal_colour colourless
_exptl_crystal_colour_primary colourless
_exptl_crystal_density_diffrn 1.117
_exptl_crystal_description block
_exptl_crystal_F_000 812
_exptl_crystal_size_max 0.28
_exptl_crystal_size_mid 0.27
_exptl_crystal_size_min 0.14
_refine_diff_density_max 0.232
_refine_diff_density_min -0.216
_refine_diff_density_rms 0.057
_refine_ls_extinction_coef 0.0118(18)
_refine_ls_extinction_expression Fc^*^=kFc[1+0.001xFc^2^\l^3^/sin(2\q)]^-1/4^
_refine_ls_extinction_method 'SHELXL-2014/7 (Sheldrick 2014'
_refine_ls_goodness_of_fit_ref 0.922
_refine_ls_hydrogen_treatment constr
_refine_ls_matrix_type full
_refine_ls_number_parameters 520
_refine_ls_number_reflns 8973
_refine_ls_number_restraints 0
_refine_ls_restrained_S_all 0.922
_refine_ls_R_factor_all 0.1801
_refine_ls_R_factor_gt 0.0676
_refine_ls_shift/su_max 0.000
_refine_ls_shift/su_mean 0.000
_refine_ls_structure_factor_coef Fsqd
_refine_ls_weighting_details 'w=1/[\s^2^(Fo^2^)+(0.1117P)^2^] where P=(Fo^2^+2Fc^2^)/3'
_refine_ls_weighting_scheme calc
_refine_ls_wR_factor_gt 0.1804
_refine_ls_wR_factor_ref 0.2348
_reflns_Friedel_coverage 0.000
_reflns_number_gt 3504
_reflns_number_total 8973
_reflns_threshold_expression 'I > 2\s(I)'
_cod_data_source_file ol5b02085_si_002.cif
_cod_data_source_block CL_cy_4Aa_0m_a_sq
_cod_database_code 1534125
_shelx_space_group_comment
;
The symmetry employed for this shelxl refinement is uniquely defined
by the following loop, which should always be used as a source of
symmetry information in preference to the above space-group names.
They are only intended as comments.
;
_olex2_refinement_description
;
1. Fixed Uiso
 At 1.2 times of:
  All C(H) groups, All C(H,H) groups, All N(H) groups
 At 1.5 times of:
  All C(H,H,H) groups, All O(H) groups
2.a Ternary CH refined with riding coordinates:
 C3(H3A), C4(H4A), C5(H5A), C25(H25), C26(H26), C27(H27)
2.b Secondary CH2 refined with riding coordinates:
 C6(H6A,H6B), C7(H7A,H7B), C8(H8A,H8B), C28(H28A,H28B), C29(H29A,H29B),
 C30(H30A,H30B)
2.c Aromatic/amide H refined with riding coordinates:
 N2(H2), N3(H3), C1(H1A), C12(H12), C13(H13), C14(H14), C15(H15), C18(H18),
 C19(H19), C22(H22), C33(H33), C34(H34), C35(H35), C36(H36), C40(H40), C41(H41),
  C44(H44)
2.d Idealised Me refined as rotating group:
 C23(H23A,H23B,H23C), C45(H45A,H45B,H45C)
2.e Idealised tetrahedral OH refined as rotating group:
 O1(H1), O4(H4), O5(H5)
;
_shelx_shelxl_version_number 2014/7
_olex2_submission_special_instructions 'No special instructions were received'

loop_
_space_group_symop_operation_xyz
'x, y, z'
'-x, -y, -z'

loop_
_atom_site_label
_atom_site_type_symbol
_atom_site_fract_x
_atom_site_fract_y
_atom_site_fract_z
_atom_site_U_iso_or_equiv
_atom_site_adp_type
_atom_site_occupancy
_atom_site_site_symmetry_order
_atom_site_calc_flag
_atom_site_refinement_flags_posn
O1 O 0.1065(2) 0.5727(2) 0.55718(19) 0.0653(8) Uani 1 1 d .
H1 H 0.0710 0.5784 0.5999 0.098 Uiso 1 1 calc GR
O2 O 0.0867(2) 0.60786(19) 0.72277(18) 0.0589(8) Uani 1 1 d .
O3 O 0.0723(2) 0.6325(2) 0.9722(2) 0.0658(8) Uani 1 1 d .
O4 O 0.4416(2) 1.19357(18) 0.6842(2) 0.0630(8) Uani 1 1 d .
H4 H 0.5084 1.2158 0.6709 0.095 Uiso 1 1 calc GR
O5 O 0.2682(3) 0.17302(19) 0.5294(3) 0.0844(10) Uani 1 1 d .
H5 H 0.3189 0.1804 0.5745 0.127 Uiso 1 1 calc GR
O6 O 0.0955(3) 0.17441(19) 0.4026(2) 0.0753(9) Uani 1 1 d .
O7 O 0.4856(2) 0.85965(19) 0.50320(19) 0.0602(8) Uani 1 1 d .
O8 O 0.2491(3) 1.1123(2) 0.7613(2) 0.0713(9) Uani 1 1 d .
N1 N 0.3323(3) 0.7202(2) 0.9843(2) 0.0510(8) Uani 1 1 d .
N2 N 0.1142(3) 0.4901(2) 0.9290(2) 0.0646(10) Uani 1 1 d .
H2 H 0.0555 0.4438 0.9473 0.078 Uiso 1 1 calc R
N3 N 0.3311(3) 0.9183(2) 0.4778(2) 0.0609(9) Uani 1 1 d .
H3 H 0.3687 0.9823 0.4958 0.073 Uiso 1 1 calc R
N4 N 0.3245(3) 0.7138(2) 0.3465(2) 0.0497(8) Uani 1 1 d .
C1 C 0.2587(3) 0.6917(3) 0.6605(3) 0.0473(10) Uani 1 1 d .
H1A H 0.3343 0.7406 0.6697 0.057 Uiso 1 1 calc R
C2 C 0.1935(3) 0.6732(3) 0.7338(3) 0.0457(10) Uani 1 1 d .
C3 C 0.2408(3) 0.7261(2) 0.8303(2) 0.0435(9) Uani 1 1 d .
H3A H 0.1851 0.7575 0.8476 0.052 Uiso 1 1 calc R
C4 C 0.3633(3) 0.8100(3) 0.8454(2) 0.0454(10) Uani 1 1 d .
H4A H 0.4183 0.7799 0.8246 0.054 Uiso 1 1 calc R
C5 C 0.3888(4) 0.8254(3) 0.9534(3) 0.0552(11) Uani 1 1 d .
H5A H 0.3520 0.8724 0.9757 0.066 Uiso 1 1 calc R
C6 C 0.5172(4) 0.8604(3) 0.9968(3) 0.0823(15) Uani 1 1 d .
H6A H 0.5678 0.8990 0.9543 0.099 Uiso 1 1 calc R
H6B H 0.5311 0.9033 1.0541 0.099 Uiso 1 1 calc R
C7 C 0.5386(4) 0.7616(4) 1.0156(4) 0.0991(17) Uani 1 1 d .
H7A H 0.5597 0.7341 0.9612 0.119 Uiso 1 1 calc R
H7B H 0.6013 0.7726 1.0674 0.119 Uiso 1 1 calc R
C8 C 0.4244(4) 0.6899(3) 1.0386(3) 0.0708(13) Uani 1 1 d .
H8A H 0.4143 0.6189 1.0212 0.085 Uiso 1 1 calc R
H8B H 0.4215 0.6970 1.1047 0.085 Uiso 1 1 calc R
C9 C 0.2525(3) 0.6502(2) 0.9052(3) 0.0460(10) Uani 1 1 d .
C10 C 0.1349(4) 0.5918(3) 0.9382(3) 0.0516(10) Uani 1 1 d .
C11 C 0.1999(4) 0.4688(3) 0.8860(3) 0.0578(11) Uani 1 1 d .
C12 C 0.2035(5) 0.3733(3) 0.8582(4) 0.0819(15) Uani 1 1 d .
H12 H 0.1453 0.3124 0.8688 0.098 Uiso 1 1 calc R
C13 C 0.2969(5) 0.3718(4) 0.8140(4) 0.0832(15) Uani 1 1 d .
H13 H 0.3010 0.3087 0.7946 0.100 Uiso 1 1 calc R
C14 C 0.3846(4) 0.4627(4) 0.7979(3) 0.0776(14) Uani 1 1 d .
H14 H 0.4470 0.4600 0.7688 0.093 Uiso 1 1 calc R
C15 C 0.3784(4) 0.5584(3) 0.8258(3) 0.0644(12) Uani 1 1 d .
H15 H 0.4363 0.6194 0.8149 0.077 Uiso 1 1 calc R
C16 C 0.2858(4) 0.5615(3) 0.8694(3) 0.0518(10) Uani 1 1 d .
C17 C 0.3800(3) 0.9097(3) 0.7991(2) 0.0466(10) Uani 1 1 d .
C18 C 0.4772(3) 0.9514(3) 0.7544(3) 0.0566(11) Uani 1 1 d .
H18 H 0.5291 0.9162 0.7503 0.068 Uiso 1 1 calc R
C19 C 0.4974(4) 1.0455(3) 0.7155(3) 0.0577(11) Uani 1 1 d .
H19 H 0.5633 1.0731 0.6863 0.069 Uiso 1 1 calc R
C20 C 0.4219(3) 1.0980(3) 0.7196(3) 0.0491(10) Uani 1 1 d .
C21 C 0.3214(3) 1.0562(3) 0.7617(3) 0.0490(10) Uani 1 1 d .
C22 C 0.3014(3) 0.9629(3) 0.8018(3) 0.0502(10) Uani 1 1 d .
H22 H 0.2351 0.9355 0.8307 0.060 Uiso 1 1 calc R
C23 C 0.1561(4) 1.0817(3) 0.8168(4) 0.0804(15) Uani 1 1 d .
H23A H 0.1006 1.0152 0.7927 0.121 Uiso 1 1 calc GR
H23B H 0.1172 1.1313 0.8149 0.121 Uiso 1 1 calc GR
H23C H 0.1882 1.0779 0.8800 0.121 Uiso 1 1 calc GR
C24 C 0.2123(3) 0.6379(3) 0.5736(3) 0.0452(10) Uani 1 1 d .
C25 C 0.2833(3) 0.6505(2) 0.4947(2) 0.0407(9) Uani 1 1 d .
H25 H 0.3646 0.6605 0.5212 0.049 Uiso 1 1 calc R
C26 C 0.2396(3) 0.5569(2) 0.4218(2) 0.0447(10) Uani 1 1 d .
H26 H 0.1566 0.5439 0.3986 0.054 Uiso 1 1 calc R
C27 C 0.3120(4) 0.6012(3) 0.3434(3) 0.0552(11) Uani 1 1 d .
H27 H 0.3898 0.5952 0.3569 0.066 Uiso 1 1 calc R
C28 C 0.2559(5) 0.5554(3) 0.2459(3) 0.0834(15) Uani 1 1 d .
H28A H 0.2057 0.4838 0.2461 0.100 Uiso 1 1 calc R
H28B H 0.3151 0.5595 0.2064 0.100 Uiso 1 1 calc R
C29 C 0.1841(4) 0.6220(4) 0.2132(3) 0.0957(18) Uani 1 1 d .
H29A H 0.1090 0.5998 0.2360 0.115 Uiso 1 1 calc R
H29B H 0.1705 0.6201 0.1458 0.115 Uiso 1 1 calc R
C30 C 0.2627(4) 0.7303(3) 0.2561(3) 0.0655(12) Uani 1 1 d .
H30A H 0.3190 0.7644 0.2156 0.079 Uiso 1 1 calc R
H30B H 0.2156 0.7724 0.2661 0.079 Uiso 1 1 calc R
C31 C 0.2851(3) 0.7421(2) 0.4341(3) 0.0439(9) Uani 1 1 d .
C32 C 0.1768(3) 0.7708(3) 0.4220(3) 0.0470(10) Uani 1 1 d .
C33 C 0.0594(3) 0.7142(3) 0.3905(3) 0.0562(11) Uani 1 1 d .
H33 H 0.0357 0.6436 0.3751 0.067 Uiso 1 1 calc R
C34 C -0.0227(4) 0.7633(3) 0.3822(3) 0.0669(12) Uani 1 1 d .
H34 H -0.1017 0.7251 0.3623 0.080 Uiso 1 1 calc R
C35 C 0.0124(4) 0.8691(4) 0.4034(3) 0.0788(14) Uani 1 1 d .
H35 H -0.0430 0.9015 0.3957 0.095 Uiso 1 1 calc R
C36 C 0.1302(4) 0.9274(3) 0.4364(3) 0.0736(13) Uani 1 1 d .
H36 H 0.1542 0.9980 0.4519 0.088 Uiso 1 1 calc R
C37 C 0.2083(4) 0.8768(3) 0.4448(3) 0.0575(11) Uani 1 1 d .
C38 C 0.3823(4) 0.8453(3) 0.4774(3) 0.0513(10) Uani 1 1 d .
C39 C 0.2504(3) 0.4567(3) 0.4539(3) 0.0459(10) Uani 1 1 d .
C40 C 0.3411(4) 0.4538(3) 0.5195(3) 0.0664(12) Uani 1 1 d .
H40 H 0.3983 0.5152 0.5464 0.080 Uiso 1 1 calc R
C41 C 0.3479(4) 0.3602(3) 0.5456(3) 0.0707(13) Uani 1 1 d .
H41 H 0.4086 0.3596 0.5911 0.085 Uiso 1 1 calc R
C42 C 0.2667(4) 0.2684(3) 0.5055(3) 0.0615(12) Uani 1 1 d .
C43 C 0.1745(3) 0.2700(3) 0.4389(3) 0.0570(11) Uani 1 1 d .
C44 C 0.1678(3) 0.3635(3) 0.4153(3) 0.0518(10) Uani 1 1 d .
H44 H 0.1053 0.3642 0.3718 0.062 Uiso 1 1 calc R
C45 C -0.0167(4) 0.1706(3) 0.3562(4) 0.0861(16) Uani 1 1 d .
H45A H -0.0495 0.2076 0.3948 0.129 Uiso 1 1 calc GR
H45B H -0.0685 0.1001 0.3448 0.129 Uiso 1 1 calc GR
H45C H -0.0074 0.2017 0.2981 0.129 Uiso 1 1 calc GR

loop_
_atom_site_aniso_label
_atom_site_aniso_U_11
_atom_site_aniso_U_22
_atom_site_aniso_U_33
_atom_site_aniso_U_23
_atom_site_aniso_U_13
_atom_site_aniso_U_12
O1 0.0522(18) 0.0667(18) 0.056(2) -0.0025(15) 0.0078(14) -0.0051(15)
O2 0.0472(16) 0.0564(16) 0.0576(19) 0.0106(13) 0.0076(13) -0.0018(14)
O3 0.072(2) 0.0539(17) 0.070(2) 0.0174(15) 0.0271(16) 0.0127(15)
O4 0.0652(19) 0.0456(15) 0.077(2) 0.0287(14) 0.0168(17) 0.0144(14)
O5 0.081(2) 0.0426(16) 0.118(3) 0.0158(16) -0.0184(19) 0.0185(15)
O6 0.075(2) 0.0388(16) 0.096(2) -0.0018(15) -0.0168(18) 0.0107(15)
O7 0.0474(17) 0.0492(16) 0.071(2) 0.0055(14) -0.0017(14) 0.0041(14)
O8 0.072(2) 0.0585(17) 0.095(2) 0.0238(16) 0.0302(18) 0.0298(16)
N1 0.061(2) 0.0450(18) 0.038(2) 0.0109(15) 0.0030(16) 0.0084(16)
N2 0.074(2) 0.041(2) 0.070(3) 0.0181(17) 0.024(2) 0.0047(18)
N3 0.063(2) 0.0357(18) 0.070(2) 0.0008(16) 0.0001(18) 0.0032(17)
N4 0.059(2) 0.0418(18) 0.044(2) 0.0131(15) 0.0092(16) 0.0121(16)
C1 0.044(2) 0.042(2) 0.043(3) 0.0055(18) 0.0049(19) -0.0010(18)
C2 0.049(2) 0.039(2) 0.045(3) 0.0111(18) 0.002(2) 0.0114(19)
C3 0.046(2) 0.0328(19) 0.049(3) 0.0117(17) 0.0108(18) 0.0088(17)
C4 0.052(2) 0.038(2) 0.040(2) 0.0091(17) 0.0054(18) 0.0081(18)
C5 0.075(3) 0.039(2) 0.041(3) 0.0108(18) 0.003(2) 0.008(2)
C6 0.079(3) 0.064(3) 0.068(3) 0.022(2) -0.020(3) -0.010(3)
C7 0.077(4) 0.093(4) 0.111(5) 0.022(3) -0.013(3) 0.019(3)
C8 0.080(3) 0.069(3) 0.053(3) 0.017(2) -0.007(2) 0.017(3)
C9 0.055(2) 0.0318(19) 0.046(2) 0.0113(17) 0.0062(19) 0.0088(18)
C10 0.059(3) 0.042(2) 0.046(3) 0.0106(19) 0.008(2) 0.008(2)
C11 0.068(3) 0.041(2) 0.059(3) 0.011(2) 0.009(2) 0.012(2)
C12 0.094(4) 0.036(3) 0.108(4) 0.013(2) 0.014(3) 0.014(2)
C13 0.113(4) 0.058(3) 0.084(4) 0.003(3) 0.009(3) 0.039(3)
C14 0.087(4) 0.068(3) 0.086(4) 0.013(3) 0.013(3) 0.036(3)
C15 0.072(3) 0.057(3) 0.063(3) 0.014(2) 0.012(2) 0.020(2)
C16 0.064(3) 0.041(2) 0.046(3) 0.0136(18) 0.004(2) 0.015(2)
C17 0.057(2) 0.033(2) 0.041(2) 0.0110(17) 0.0058(19) 0.0044(19)
C18 0.060(3) 0.041(2) 0.067(3) 0.018(2) 0.015(2) 0.011(2)
C19 0.060(3) 0.051(2) 0.063(3) 0.020(2) 0.022(2) 0.015(2)
C20 0.053(2) 0.037(2) 0.053(3) 0.0173(18) 0.008(2) 0.0085(19)
C21 0.054(2) 0.036(2) 0.056(3) 0.0066(18) 0.005(2) 0.0157(19)
C22 0.052(2) 0.039(2) 0.051(3) 0.0077(18) 0.0056(19) 0.0050(19)
C23 0.074(3) 0.065(3) 0.107(4) 0.007(3) 0.029(3) 0.025(3)
C24 0.043(2) 0.037(2) 0.048(3) 0.0141(18) 0.0001(19) 0.0052(18)
C25 0.040(2) 0.0364(19) 0.039(2) 0.0064(16) 0.0020(17) 0.0065(16)
C26 0.048(2) 0.036(2) 0.043(2) 0.0041(17) -0.0005(18) 0.0085(17)
C27 0.062(3) 0.039(2) 0.055(3) 0.0079(19) 0.010(2) 0.0054(19)
C28 0.120(4) 0.056(3) 0.054(3) 0.002(2) 0.020(3) 0.003(3)
C29 0.095(4) 0.107(4) 0.049(3) 0.005(3) -0.006(3) -0.005(3)
C30 0.084(3) 0.069(3) 0.040(3) 0.013(2) 0.008(2) 0.023(3)
C31 0.047(2) 0.0353(19) 0.043(2) 0.0080(17) 0.0057(18) 0.0073(17)
C32 0.049(2) 0.039(2) 0.048(3) 0.0122(17) 0.0021(19) 0.0099(19)
C33 0.057(3) 0.048(2) 0.063(3) 0.009(2) 0.006(2) 0.019(2)
C34 0.054(3) 0.072(3) 0.069(3) 0.009(2) 0.001(2) 0.018(2)
C35 0.070(3) 0.077(3) 0.095(4) 0.020(3) 0.007(3) 0.034(3)
C36 0.079(3) 0.048(3) 0.097(4) 0.011(2) 0.009(3) 0.029(3)
C37 0.058(3) 0.042(2) 0.067(3) 0.008(2) 0.002(2) 0.013(2)
C38 0.059(3) 0.042(2) 0.047(3) 0.0125(18) 0.003(2) 0.012(2)
C39 0.047(2) 0.039(2) 0.046(3) 0.0067(18) 0.0031(19) 0.0095(18)
C40 0.069(3) 0.039(2) 0.075(3) 0.007(2) -0.012(2) 0.006(2)
C41 0.057(3) 0.050(3) 0.090(4) 0.011(2) -0.017(2) 0.010(2)
C42 0.062(3) 0.044(2) 0.077(3) 0.013(2) 0.001(2) 0.020(2)
C43 0.055(3) 0.039(2) 0.065(3) 0.006(2) -0.005(2) 0.008(2)
C44 0.056(2) 0.044(2) 0.054(3) 0.0101(19) 0.003(2) 0.017(2)
C45 0.077(3) 0.054(3) 0.100(4) 0.005(3) -0.027(3) 0.003(2)

loop_
_atom_type_symbol
_atom_type_description
_atom_type_scat_dispersion_real
_atom_type_scat_dispersion_imag
_atom_type_scat_source
C C 0.0033 0.0016 'International Tables Vol C Tables 4.2.6.8 and 6.1.1.4'
H H 0.0000 0.0000 'International Tables Vol C Tables 4.2.6.8 and 6.1.1.4'
N N 0.0061 0.0033 'International Tables Vol C Tables 4.2.6.8 and 6.1.1.4'
O O 0.0106 0.0060 'International Tables Vol C Tables 4.2.6.8 and 6.1.1.4'

loop_
_geom_angle_atom_site_label_1
_geom_angle_atom_site_label_2
_geom_angle_atom_site_label_3
_geom_angle
C24 O1 H1 109.5
C20 O4 H4 109.5
C42 O5 H5 109.5
C43 O6 C45 117.2(3)
C21 O8 C23 118.2(3)
C8 N1 C5 108.3(3)
C8 N1 C9 119.8(3)
C9 N1 C5 110.3(3)
C10 N2 H2 124.3
C10 N2 C11 111.5(3)
C11 N2 H2 124.3
C37 N3 H3 123.9
C38 N3 H3 123.9
C38 N3 C37 112.2(3)
C30 N4 C27 107.0(3)
C30 N4 C31 117.3(3)
C31 N4 C27 109.3(3)
C2 C1 H1A 119.6
C2 C1 C24 120.9(3)
C24 C1 H1A 119.6
O2 C2 C1 121.2(3)
O2 C2 C3 115.6(3)
C1 C2 C3 123.2(3)
C2 C3 H3A 107.6
C2 C3 C4 117.8(3)
C2 C3 C9 113.1(3)
C4 C3 H3A 107.6
C4 C3 C9 102.8(3)
C9 C3 H3A 107.6
C3 C4 H4A 107.7
C3 C4 C5 101.1(3)
C5 C4 H4A 107.7
C17 C4 C3 118.5(3)
C17 C4 H4A 107.7
C17 C4 C5 113.4(3)
N1 C5 C4 104.2(3)
N1 C5 H5A 110.0
N1 C5 C6 106.0(3)
C4 C5 H5A 110.0
C6 C5 C4 116.3(4)
C6 C5 H5A 110.0
C5 C6 H6A 110.9
C5 C6 H6B 110.9
H6A C6 H6B 108.9
C7 C6 C5 104.2(3)
C7 C6 H6A 110.9
C7 C6 H6B 110.9
C6 C7 H7A 110.8
C6 C7 H7B 110.8
H7A C7 H7B 108.9
C8 C7 C6 104.7(4)
C8 C7 H7A 110.8
C8 C7 H7B 110.8
N1 C8 C7 105.7(3)
N1 C8 H8A 110.6
N1 C8 H8B 110.6
C7 C8 H8A 110.6
C7 C8 H8B 110.6
H8A C8 H8B 108.7
N1 C9 C3 103.0(3)
N1 C9 C10 108.4(3)
N1 C9 C16 117.8(3)
C10 C9 C3 112.6(3)
C16 C9 C3 114.0(3)
C16 C9 C10 101.3(3)
O3 C10 N2 125.5(4)
O3 C10 C9 125.3(3)
N2 C10 C9 109.2(4)
N2 C11 C16 109.7(3)
C12 C11 N2 128.3(4)
C12 C11 C16 121.9(4)
C11 C12 H12 121.1
C13 C12 C11 117.7(4)
C13 C12 H12 121.1
C12 C13 H13 119.2
C12 C13 C14 121.6(4)
C14 C13 H13 119.2
C13 C14 H14 120.2
C13 C14 C15 119.6(5)
C15 C14 H14 120.2
C14 C15 H15 120.2
C16 C15 C14 119.7(4)
C16 C15 H15 120.2
C11 C16 C9 108.1(4)
C15 C16 C9 132.5(3)
C15 C16 C11 119.4(4)
C18 C17 C4 119.4(4)
C18 C17 C22 118.6(3)
C22 C17 C4 122.0(3)
C17 C18 H18 119.9
C17 C18 C19 120.2(4)
C19 C18 H18 119.9
C18 C19 H19 119.5
C20 C19 C18 121.0(4)
C20 C19 H19 119.5
O4 C20 C21 117.8(3)
C19 C20 O4 122.3(3)
C19 C20 C21 119.9(3)
O8 C21 C20 116.4(3)
O8 C21 C22 124.1(4)
C22 C21 C20 119.5(4)
C17 C22 H22 119.7
C21 C22 C17 120.7(4)
C21 C22 H22 119.7
O8 C23 H23A 109.5
O8 C23 H23B 109.5
O8 C23 H23C 109.5
H23A C23 H23B 109.5
H23A C23 H23C 109.5
H23B C23 H23C 109.5
O1 C24 C1 121.4(3)
O1 C24 C25 116.3(3)
C1 C24 C25 122.3(3)
C24 C25 H25 108.0
C24 C25 C26 114.0(3)
C24 C25 C31 115.7(3)
C26 C25 H25 108.0
C26 C25 C31 102.7(3)
C31 C25 H25 108.0
C25 C26 H26 108.0
C25 C26 C27 101.3(3)
C27 C26 H26 108.0
C39 C26 C25 117.0(3)
C39 C26 H26 108.0
C39 C26 C27 114.0(3)
N4 C27 C26 104.8(3)
N4 C27 H27 109.6
C26 C27 H27 109.6
C28 C27 N4 106.9(3)
C28 C27 C26 116.0(3)
C28 C27 H27 109.6
C27 C28 H28A 111.0
C27 C28 H28B 111.0
C27 C28 C29 103.6(4)
H28A C28 H28B 109.0
C29 C28 H28A 111.0
C29 C28 H28B 111.0
C28 C29 H29A 111.2
C28 C29 H29B 111.2
C28 C29 C30 102.9(4)
H29A C29 H29B 109.1
C30 C29 H29A 111.2
C30 C29 H29B 111.2
N4 C30 C29 105.5(3)
N4 C30 H30A 110.6
N4 C30 H30B 110.6
C29 C30 H30A 110.6
C29 C30 H30B 110.6
H30A C30 H30B 108.8
N4 C31 C25 102.9(3)
N4 C31 C38 106.0(3)
C25 C31 C38 111.7(3)
C32 C31 N4 116.6(3)
C32 C31 C25 117.1(3)
C32 C31 C38 102.2(3)
C33 C32 C31 132.4(3)
C33 C32 C37 118.2(4)
C37 C32 C31 109.4(3)
C32 C33 H33 120.1
C32 C33 C34 119.8(4)
C34 C33 H33 120.1
C33 C34 H34 119.8
C33 C34 C35 120.4(4)
C35 C34 H34 119.8
C34 C35 H35 119.7
C34 C35 C36 120.7(4)
C36 C35 H35 119.7
C35 C36 H36 121.3
C37 C36 C35 117.4(4)
C37 C36 H36 121.3
C32 C37 N3 108.6(3)
C36 C37 N3 127.9(4)
C36 C37 C32 123.5(4)
O7 C38 N3 125.7(4)
O7 C38 C31 127.0(4)
N3 C38 C31 107.3(3)
C40 C39 C26 122.6(3)
C40 C39 C44 117.8(3)
C44 C39 C26 119.6(3)
C39 C40 H40 119.8
C39 C40 C41 120.5(4)
C41 C40 H40 119.8
C40 C41 H41 119.4
C42 C41 C40 121.2(4)
C42 C41 H41 119.4
O5 C42 C43 117.2(4)
C41 C42 O5 123.8(4)
C41 C42 C43 119.0(4)
O6 C43 C42 115.5(3)
C44 C43 O6 125.5(4)
C44 C43 C42 119.0(4)
C39 C44 H44 118.7
C43 C44 C39 122.6(4)
C43 C44 H44 118.7
O6 C45 H45A 109.5
O6 C45 H45B 109.5
O6 C45 H45C 109.5
H45A C45 H45B 109.5
H45A C45 H45C 109.5
H45B C45 H45C 109.5

loop_
_geom_bond_atom_site_label_1
_geom_bond_atom_site_label_2
_geom_bond_distance
O1 H1 0.8200
O1 C24 1.285(4)
O2 C2 1.296(4)
O3 C10 1.236(4)
O4 H4 0.8200
O4 C20 1.386(4)
O5 H5 0.8200
O5 C42 1.380(4)
O6 C43 1.383(4)
O6 C45 1.432(5)
O7 C38 1.217(4)
O8 C21 1.363(4)
O8 C23 1.433(5)
N1 C5 1.492(4)
N1 C8 1.475(5)
N1 C9 1.487(4)
N2 H2 0.8600
N2 C10 1.341(5)
N2 C11 1.398(5)
N3 H3 0.8600
N3 C37 1.422(5)
N3 C38 1.360(5)
N4 C27 1.512(4)
N4 C30 1.491(5)
N4 C31 1.506(4)
C1 H1A 0.9300
C1 C2 1.390(5)
C1 C24 1.395(5)
C2 C3 1.509(5)
C3 H3A 0.9800
C3 C4 1.533(4)
C3 C9 1.560(5)
C4 H4A 0.9800
C4 C5 1.553(5)
C4 C17 1.512(5)
C5 H5A 0.9800
C5 C6 1.518(5)
C6 H6A 0.9700
C6 H6B 0.9700
C6 C7 1.505(6)
C7 H7A 0.9700
C7 H7B 0.9700
C7 C8 1.496(6)
C8 H8A 0.9700
C8 H8B 0.9700
C9 C10 1.536(5)
C9 C16 1.520(5)
C11 C12 1.390(6)
C11 C16 1.402(5)
C12 H12 0.9300
C12 C13 1.389(6)
C13 H13 0.9300
C13 C14 1.394(6)
C14 H14 0.9300
C14 C15 1.405(6)
C15 H15 0.9300
C15 C16 1.382(5)
C17 C18 1.387(5)
C17 C22 1.403(5)
C18 H18 0.9300
C18 C19 1.390(5)
C19 H19 0.9300
C19 C20 1.364(5)
C20 C21 1.396(5)
C21 C22 1.387(5)
C22 H22 0.9300
C23 H23A 0.9600
C23 H23B 0.9600
C23 H23C 0.9600
C24 C25 1.506(5)
C25 H25 0.9800
C25 C26 1.545(5)
C25 C31 1.558(5)
C26 H26 0.9800
C26 C27 1.545(5)
C26 C39 1.518(5)
C27 H27 0.9800
C27 C28 1.510(6)
C28 H28A 0.9700
C28 H28B 0.9700
C28 C29 1.523(7)
C29 H29A 0.9700
C29 H29B 0.9700
C29 C30 1.537(6)
C30 H30A 0.9700
C30 H30B 0.9700
C31 C32 1.502(5)
C31 C38 1.562(5)
C32 C33 1.387(5)
C32 C37 1.400(5)
C33 H33 0.9300
C33 C34 1.388(5)
C34 H34 0.9300
C34 C35 1.391(6)
C35 H35 0.9300
C35 C36 1.400(6)
C36 H36 0.9300
C36 C37 1.362(5)
C39 C40 1.378(5)
C39 C44 1.384(5)
C40 H40 0.9300
C40 C41 1.387(5)
C41 H41 0.9300
C41 C42 1.371(5)
C42 C43 1.395(5)
C43 C44 1.373(5)
C44 H44 0.9300
C45 H45A 0.9600
C45 H45B 0.9600
C45 H45C 0.9600

loop_
_geom_torsion_atom_site_label_1
_geom_torsion_atom_site_label_2
_geom_torsion_atom_site_label_3
_geom_torsion_atom_site_label_4
_geom_torsion
O1 C24 C25 C26 -22.9(4)
O1 C24 C25 C31 95.9(4)
O2 C2 C3 C4 -175.5(3)
O2 C2 C3 C9 64.7(4)
O4 C20 C21 O8 2.2(5)
O4 C20 C21 C22 -177.0(3)
O5 C42 C43 O6 -1.4(6)
O5 C42 C43 C44 177.9(4)
O6 C43 C44 C39 -179.5(4)
O8 C21 C22 C17 179.8(3)
N1 C5 C6 C7 22.9(5)
N1 C9 C10 O3 56.5(5)
N1 C9 C10 N2 -120.2(3)
N1 C9 C16 C11 115.3(4)
N1 C9 C16 C15 -65.8(5)
N2 C11 C12 C13 178.1(4)
N2 C11 C16 C9 0.1(5)
N2 C11 C16 C15 -178.9(4)
N4 C27 C28 C29 -27.8(5)
N4 C31 C32 C33 67.8(5)
N4 C31 C32 C37 -109.4(4)
N4 C31 C38 O7 -60.4(5)
N4 C31 C38 N3 117.2(3)
C1 C2 C3 C4 4.9(5)
C1 C2 C3 C9 -114.9(4)
C1 C24 C25 C26 155.7(3)
C1 C24 C25 C31 -85.5(4)
C2 C1 C24 O1 2.8(5)
C2 C1 C24 C25 -175.7(3)
C2 C3 C4 C5 -167.9(3)
C2 C3 C4 C17 67.6(4)
C2 C3 C9 N1 163.1(3)
C2 C3 C9 C10 -80.4(4)
C2 C3 C9 C16 34.3(4)
C3 C4 C5 N1 34.8(4)
C3 C4 C5 C6 151.1(3)
C3 C4 C17 C18 -135.1(4)
C3 C4 C17 C22 46.5(5)
C3 C9 C10 O3 -56.8(5)
C3 C9 C10 N2 126.5(3)
C3 C9 C16 C11 -123.8(3)
C3 C9 C16 C15 55.1(6)
C4 C3 C9 N1 35.0(3)
C4 C3 C9 C10 151.6(3)
C4 C3 C9 C16 -93.8(3)
C4 C5 C6 C7 -92.4(4)
C4 C17 C18 C19 -176.7(3)
C4 C17 C22 C21 177.5(3)
C5 N1 C8 C7 -16.9(5)
C5 N1 C9 C3 -13.2(4)
C5 N1 C9 C10 -132.7(3)
C5 N1 C9 C16 113.2(4)
C5 C4 C17 C18 106.6(4)
C5 C4 C17 C22 -71.8(4)
C5 C6 C7 C8 -33.3(5)
C6 C7 C8 N1 31.2(5)
C8 N1 C5 C4 119.4(3)
C8 N1 C5 C6 -3.9(4)
C8 N1 C9 C3 -139.9(3)
C8 N1 C9 C10 100.7(4)
C8 N1 C9 C16 -13.5(5)
C9 N1 C5 C4 -13.4(4)
C9 N1 C5 C6 -136.7(3)
C9 N1 C8 C7 110.7(4)
C9 C3 C4 C5 -42.8(3)
C9 C3 C4 C17 -167.4(3)
C10 N2 C11 C12 -174.6(4)
C10 N2 C11 C16 3.0(5)
C10 C9 C16 C11 -2.6(4)
C10 C9 C16 C15 176.3(4)
C11 N2 C10 O3 178.6(4)
C11 N2 C10 C9 -4.7(5)
C11 C12 C13 C14 0.1(8)
C12 C11 C16 C9 177.8(4)
C12 C11 C16 C15 -1.2(6)
C12 C13 C14 C15 -0.8(8)
C13 C14 C15 C16 0.4(7)
C14 C15 C16 C9 -178.2(4)
C14 C15 C16 C11 0.5(6)
C16 C9 C10 O3 -178.9(4)
C16 C9 C10 N2 4.4(4)
C16 C11 C12 C13 0.9(7)
C17 C4 C5 N1 162.8(3)
C17 C4 C5 C6 -81.0(4)
C17 C18 C19 C20 -0.7(6)
C18 C17 C22 C21 -0.9(5)
C18 C19 C20 O4 177.8(4)
C18 C19 C20 C21 -1.2(6)
C19 C20 C21 O8 -178.7(3)
C19 C20 C21 C22 2.0(6)
C20 C21 C22 C17 -1.0(6)
C22 C17 C18 C19 1.8(6)
C23 O8 C21 C20 -169.8(4)
C23 O8 C21 C22 9.4(6)
C24 C1 C2 O2 -2.1(5)
C24 C1 C2 C3 177.6(3)
C24 C25 C26 C27 169.4(3)
C24 C25 C26 C39 -66.0(4)
C24 C25 C31 N4 -161.5(3)
C24 C25 C31 C32 -32.1(4)
C24 C25 C31 C38 85.2(4)
C25 C26 C27 N4 -33.8(4)
C25 C26 C27 C28 -151.4(4)
C25 C26 C39 C40 -33.4(5)
C25 C26 C39 C44 147.8(3)
C25 C31 C32 C33 -54.7(6)
C25 C31 C32 C37 128.1(3)
C25 C31 C38 O7 50.9(5)
C25 C31 C38 N3 -131.5(3)
C26 C25 C31 N4 -36.6(3)
C26 C25 C31 C32 92.7(4)
C26 C25 C31 C38 -150.0(3)
C26 C27 C28 C29 88.6(4)
C26 C39 C40 C41 -179.2(4)
C26 C39 C44 C43 177.8(4)
C27 N4 C30 C29 16.4(4)
C27 N4 C31 C25 15.6(4)
C27 N4 C31 C32 -114.1(3)
C27 N4 C31 C38 133.0(3)
C27 C26 C39 C40 84.5(5)
C27 C26 C39 C44 -94.3(4)
C27 C28 C29 C30 37.3(5)
C28 C29 C30 N4 -33.4(5)
C30 N4 C27 C26 -116.6(3)
C30 N4 C27 C28 7.1(4)
C30 N4 C31 C25 137.6(3)
C30 N4 C31 C32 8.0(4)
C30 N4 C31 C38 -104.9(3)
C31 N4 C27 C26 11.4(4)
C31 N4 C27 C28 135.1(3)
C31 N4 C30 C29 -106.8(4)
C31 C25 C26 C27 43.4(3)
C31 C25 C26 C39 168.0(3)
C31 C32 C33 C34 -176.7(4)
C31 C32 C37 N3 -4.1(4)
C31 C32 C37 C36 176.5(4)
C32 C31 C38 O7 176.9(4)
C32 C31 C38 N3 -5.5(4)
C32 C33 C34 C35 1.2(6)
C33 C32 C37 N3 178.3(3)
C33 C32 C37 C36 -1.1(6)
C33 C34 C35 C36 -2.1(7)
C34 C35 C36 C37 1.2(7)
C35 C36 C37 N3 -178.9(4)
C35 C36 C37 C32 0.4(7)
C37 N3 C38 O7 -178.9(4)
C37 N3 C38 C31 3.4(4)
C37 C32 C33 C34 0.3(6)
C38 N3 C37 C32 0.3(5)
C38 N3 C37 C36 179.6(4)
C38 C31 C32 C33 -177.0(4)
C38 C31 C32 C37 5.7(4)
C39 C26 C27 N4 -160.4(3)
C39 C26 C27 C28 82.1(5)
C39 C40 C41 C42 1.6(7)
C40 C39 C44 C43 -1.1(6)
C40 C41 C42 O5 -179.2(4)
C40 C41 C42 C43 -1.5(7)
C41 C42 C43 O6 -179.3(4)
C41 C42 C43 C44 0.0(6)
C42 C43 C44 C39 1.3(6)
C44 C39 C40 C41 -0.4(6)
C45 O6 C43 C42 162.0(4)
C45 O6 C43 C44 -17.3(6)
